data_2000730
loop_
_publ_author_name
'Bu, X.'
'Cisarova, I.'
'Coppens, P.'

_publ_section_title
;
 Structure of \z-(BEDT-TTF)~2~PF~6~.C~4~H~8~O~2~
;
_journal_issue 8
_journal_name_full 'Acta Crystallographica Section C'
_journal_page_first 1563
_journal_page_last 1565
_journal_paper_doi 10.1107/S0108270192005286
_journal_volume 48
_journal_year 1992
_chemical_formula_moiety '2(C10 H8 S8), F6 P , C4 H8 O'
_chemical_formula_structural '2(C10 H8 S8) (P F6) (C4 H8 O)'
_chemical_formula_sum 'C24 H24 F6 O P S16'
_chemical_formula_weight 986.5
_chemical_name_systematic
;
\z-di[3,4;3',4'-bis(ethylenedithio)-2,2',5,5'-tetrathiafulvalenium]
hexafluorophosphate
;
_space_group_IT_number 13
_symmetry_cell_setting monoclinic
_symmetry_space_group_name_Hall '-P 2yc'
_symmetry_space_group_name_H-M 'P 1 2/c 1'
_cell_angle_alpha 90
_cell_angle_beta 91.87(2)
_cell_angle_gamma 90
_cell_formula_units_Z 2
_cell_length_a 8.2930(10)
_cell_length_b 6.7030(10)
_cell_length_c 33.020(8)
_cell_measurement_reflns_used 25
_cell_measurement_temperature 293
_cell_measurement_theta_max 18
_cell_measurement_theta_min 12
_cell_volume 1834.5(6)
_computing_data_collection 'Enraf-Nonius CAD4 Software'
_computing_data_reduction 'Enraf-Nonius (1985) SDP'
_computing_molecular_graphics 'Nicolet X-ray products'
_computing_publication_material 'Enraf-Nonius SDP'
_computing_structure_refinement 'Enraf-Nonius SDP'
_computing_structure_solution 'Enraf-Nonius SDP'
_diffrn_ambient_temperature 293
_diffrn_measurement_device 'Enraf-Nonius CAD4 diffractometer'
_diffrn_measurement_method \q/2\q
_diffrn_radiation_monochromator graphite
_diffrn_radiation_source 'Mo Tube'
_diffrn_radiation_type MoK\a
_diffrn_radiation_wavelength 0.71073
_diffrn_reflns_av_R_equivalents 0.044
_diffrn_reflns_limit_h_max 11
_diffrn_reflns_limit_h_min 0
_diffrn_reflns_limit_k_max 9
_diffrn_reflns_limit_k_min 0
_diffrn_reflns_limit_l_max 43
_diffrn_reflns_limit_l_min -43
_diffrn_reflns_number 5920
_diffrn_reflns_theta_max 30
_diffrn_reflns_theta_min 2
_diffrn_standards_decay_% 1.7
_diffrn_standards_interval_time 300
_diffrn_standards_number 3
_exptl_absorpt_coefficient_mu 1.004
_exptl_crystal_colour black
_exptl_crystal_density_diffrn 1.79
_exptl_crystal_description 'thin plate'
_exptl_crystal_F_000 1002
_exptl_crystal_size_max 0.40
_exptl_crystal_size_mid 0.30
_exptl_crystal_size_min 0.03
_refine_diff_density_max .13
_refine_diff_density_min -.05
_refine_ls_abs_structure_details
;
;
_refine_ls_goodness_of_fit_obs 3.39
_refine_ls_hydrogen_treatment noref
_refine_ls_matrix_type full
_refine_ls_number_constraints 0
_refine_ls_number_parameters 226
_refine_ls_number_reflns 1253
_refine_ls_number_restraints 0
_refine_ls_R_factor_obs 0.119
_refine_ls_shift/esd_max 0.01
_refine_ls_structure_factor_coef F
_refine_ls_weighting_scheme
;
     w=1/\s^2^(F);
     \s(F)=\s(F^2^)/2F;
     \s(F^2^)=[\s^2^~counting~+(0.02|F|^2^)^2^]^1/2^
;
_refine_ls_wR_factor_obs 0.141
_reflns_number_observed 1253
_reflns_number_total 5568
_reflns_observed_criterion I>3\s(I)
_cod_data_source_file cr1003.cif
_cod_data_source_block one
_cod_depositor_comments
;
 Marking attached hydrogen atoms.

 Antanas Vaitkus,
 2017-01-12

 Adding proper _atom_site_type_symbol and _atom_site_aniso_type_symbol data
 item values instead of the placeholder ones ('?').

 Antanas Vaitkus,
 2017-01-12
;
_cod_original_cell_volume 1832.0(10)
_cod_original_formula_sum 'C24 H24 O F6 P S16'
_cod_database_code 2000730

loop_
_symmetry_equiv_pos_as_xyz
x,y,z
-x,-y,-z
-x,y,0.5-z
x,-y,0.5+z

loop_
_atom_site_aniso_label
_atom_site_aniso_U_11
_atom_site_aniso_U_22
_atom_site_aniso_U_33
_atom_site_aniso_U_12
_atom_site_aniso_U_13
_atom_site_aniso_U_23
_atom_site_aniso_type_symbol
S1 0.049(4) 0.031(3) 0.033(4) -0.004(3) 0.020(3) 0.000(3) S
S2 0.040(3) 0.015(2) 0.033(3) 0.000(3) 0.021(3) 0.003(3) S
S3 0.077(6) 0.048(5) 0.035(4) -0.007(4) 0.007(4) 0.006(3) S
S4 0.066(5) 0.017(3) 0.039(4) -0.005(3) 0.003(3) 0.008(3) S
S5 0.067(5) 0.033(3) 0.052(5) 0.003(4) 0.031(4) 0.007(3) S
S6 0.127(8) 0.022(3) 0.064(5) 0.005(4) 0.054(5) 0.003(3) S
S7 0.103(7) 0.024(3) 0.053(5) 0.005(4) 0.030(5) 0.004(3) S
S8 0.080(6) 0.033(3) 0.035(4) -0.008(4) 0.020(4) 0.004(3) S
P1 0.069(7) 0.047(5) 0.034(5) 0.004(6) 0.004(5) -0.009(5) P
F1 0.13(2) 0.044(9) 0.090(10) -0.010(10) 0.000(10) 0.000(10) F
F2 0.070(10) 0.090(10) 0.060(10) -0.010(10) 0.027(9) -0.010(10) F
F3 0.060(10) 0.090(10) 0.070(10) -0.010(10) -0.035(9) -0.010(10) F

loop_
_atom_site_label
_atom_site_fract_x
_atom_site_fract_y
_atom_site_fract_z
_atom_site_U_iso_or_equiv
_atom_site_thermal_displace_type
_atom_site_calc_flag
_atom_site_calc_attached_atom
_atom_site_type_symbol
_atom_site_attached_hydrogens
S1 0.3698(8) 0.4208(9) 0.1989(2) 0.037(2) Uani ? ? S 0
S2 0.3102(7) 0.0022(9) 0.2173(2) 0.029(2) Uani ? ? S 0
S3 0.1920(10) 0.5460(10) 0.2798(2) 0.053(3) Uani ? ? S 0
S4 0.1389(9) 0.1268(8) 0.2990(2) 0.041(2) Uani ? ? S 0
S5 0.5302(10) 0.3453(10) 0.1220(2) 0.050(3) Uani ? ? S 0
S6 0.4710(10) -0.1569(9) 0.1467(3) 0.070(3) Uani ? ? S 0
S7 0.0160(10) 0.7057(9) 0.3489(3) 0.059(3) Uani ? ? S 0
S8 -0.0310(10) 0.2070(9) 0.3751(2) 0.049(3) Uani ? ? S 0
P1 0.000000 0.0000000 0.0000000 0.050(3) Uani ? ? P 0
F1 -0.001(3) 0.231(2) -0.0045(8) 0.089(8) Uani ? ? F 0
F2 -0.136(2) 0.010(3) 0.0326(5) 0.074(7) Uani ? ? F 0
F3 0.134(2) 0.020(3) 0.0362(5) 0.076(7) Uani ? ? F 0
O 0.355(7) 0.556(9) 0.493(2) 0.10(2) Uiso ? ? O 0
C1 0.290(3) 0.252(3) 0.2312(7) 0.031(5) Uiso ? ? C 0
C2 0.212(3) 0.308(4) 0.2648(8) 0.041(6) Uiso ? ? C 0
C3 0.440(4) 0.249(4) 0.1654(9) 0.046(7) Uiso ? ? C 0
C4 0.425(3) 0.052(4) 0.1731(8) 0.044(7) Uiso ? ? C 0
C5 0.083(2) 0.502(3) 0.3234(6) 0.024(4) Uiso ? ? C 0
C6 0.049(3) 0.298(3) 0.3351(7) 0.025(5) Uiso ? ? C 0
C7 0.535(4) 0.140(5) 0.0880(10) 0.068(9) Uiso ? ? C 2
C8 0.595(4) -0.058(4) 0.1087(9) 0.055(8) Uiso ? ? C 2
C9 -0.050(4) 0.600(6) 0.3970(10) 0.068(9) Uiso ? ? C 2
C10 0.010(4) 0.416(5) 0.4089(9) 0.056(8) Uiso ? ? C 2
C11 0.590(6) 0.583(7) 0.4800(10) 0.100(10) Uiso ? ? C 2
C12 0.439(5) 0.560(6) 0.4630(10) 0.090(10) Uiso ? ? C 2

loop_
_atom_type_symbol
_atom_type_description
_atom_type_scat_dispersion_real
_atom_type_scat_dispersion_imag
_atom_type_scat_source
C ? .002 .002 'International Tables Vol IV Table 2.3.1(1974)'
H ? .000 .000 'International Tables Vol IV Table 2.3.1(1974)'
O ? .008 .006 'International Tables Vol IV Table 2.3.1(1974)'
F ? .014 .010 'International Tables Vol IV Table 2.3.1(1974)'
P ? .090 .095 'International Tables Vol IV Table 2.3.1(1974)'
S ? .110 .124 'International Tables Vol IV Table 2.3.1(1974)'

loop_
_geom_angle_atom_site_label_1
_geom_angle_atom_site_label_2
_geom_angle_atom_site_label_3
_geom_angle_site_symmetry_1
_geom_angle_site_symmetry_2
_geom_angle_site_symmetry_3
_geom_angle
_geom_angle_publ_flag
C1 S1 C3 . . . 96.0(10) yes
C1 S2 C4 . . . 95.0(10) yes
C2 S3 C5 . . . 98.0(10) yes
C2 S4 C6 . . . 98.0(10) yes
C3 S5 C7 . . . 104.(2) yes
C4 S6 C8 . . . 102.0(10) yes
C5 S7 C9 . . . 103.0(10) yes
C6 S8 C10 . . . 98.0(10) yes
S1 C1 S2 . . . 116.0(10) yes
S1 C1 C2 . . . 122.(2) yes
S2 C1 C2 . . . 122.(2) yes
S3 C2 S4 . . . 115.(2) yes
S3 C2 C1 . . . 124.(2) yes
S4 C2 C1 . . . 121.(2) yes
S1 C3 S5 . . . 116.(2) yes
S1 C3 C4 . . . 120.(2) yes
S5 C3 C4 . . . 124.(2) yes
S2 C4 S6 . . . 113.0(10) yes
S2 C4 C3 . . . 113.(2) yes
S6 C4 C3 . . . 133.(2) yes
S3 C5 S7 . . . 117.0(10) yes
S3 C5 C6 . . . 119.(2) yes
S7 C5 C6 . . . 124.(2) yes
S4 C6 S8 . . . 119.0(10) yes
S4 C6 C5 . . . 109.(2) yes
S8 C6 C5 . . . 131.(2) yes
S5 C7 C8 . . . 113.(2) yes
S6 C8 C7 . . . 116.(2) yes
S7 C9 C10 . . . 118.(3) yes
S8 C10 C9 . . . 117.(2) yes
F1 P1 F2 . . . 91.0(10) yes
F1 P1 F3 . . . 89.0(10) yes
F2 P1 F3 . . . 88.9(9) yes

loop_
_geom_bond_atom_site_label_1
_geom_bond_atom_site_label_2
_geom_bond_site_symmetry_1
_geom_bond_site_symmetry_2
_geom_bond_distance
_geom_bond_publ_flag
S1 C1 . . 1.70(2) yes
S1 C3 . . 1.71(3) yes
S2 C1 . . 1.74(2) yes
S2 C4 . . 1.80(3) yes
S3 C2 . . 1.68(3) yes
S3 C5 . . 1.75(2) yes
S4 C2 . . 1.78(3) yes
S4 C6 . . 1.83(2) yes
S5 C3 . . 1.76(3) yes
S5 C7 . . 1.77(4) yes
S6 C4 . . 1.70(3) yes
S6 C8 . . 1.77(3) yes
S7 C5 . . 1.71(2) yes
S7 C9 . . 1.83(4) yes
S8 C6 . . 1.61(2) yes
S8 C10 . . 1.82(3) yes
C1 C2 . . 1.36(4) yes
C3 C4 . . 1.35(4) yes
C5 C6 . . 1.45(3) yes
C7 C8 . . 1.57(5) yes
C9 C10 . . 1.38(5) yes
P1 F1 . . 1.55(2) yes
P1 F2 . . 1.58(2) yes
P1 F3 . . 1.61(2) yes

loop_
_geom_contact_atom_site_label_1
_geom_contact_atom_site_label_2
_geom_contact_distance
_geom_contact_site_symmetry_1
_geom_contact_site_symmetry_2
_geom_contact_publ_flag
? ? ? ? ? ?

loop_
_geom_torsion_atom_site_label_1
_geom_torsion_atom_site_label_2
_geom_torsion_atom_site_label_3
_geom_torsion_atom_site_label_4
_geom_torsion_site_symmetry_1
_geom_torsion_site_symmetry_2
_geom_torsion_site_symmetry_3
_geom_torsion_site_symmetry_4
_geom_torsion
_geom_torsion_publ_flag
? ? ? ? ? ? ? ? ? ?
